data_2232077
loop_
_publ_author_name
'Wang, Xia'
'Niu, Jun-long'
'Zhi, Cai-xia'

_publ_section_title
;
 2,4-Dibromo-6-<i>tert</i>-butylbenzene-1,3-diol
;
_journal_coeditor_code VM2103
_journal_issue 10
_journal_name_full 'Acta Crystallographica Section E'
_journal_page_first o2618
_journal_paper_doi 10.1107/S1600536811034866
_journal_volume 67
_journal_year 2011
_chemical_formula_iupac 'C10 H12 Br2 O2'
_chemical_formula_moiety 'C10 H12 Br2 O2'
_chemical_formula_sum 'C10 H12 Br2 O2'
_chemical_formula_weight 324.02
_chemical_name_systematic
;
2,4-Dibromo-6-<i>tert</i>-butylbenzene-1,3-diol
;
_space_group_IT_number 117
_symmetry_cell_setting tetragonal
_symmetry_space_group_name_Hall 'P -4 -2ab'
_symmetry_space_group_name_H-M 'P -4 b 2'
_atom_sites_solution_hydrogens geom
_atom_sites_solution_primary direct
_atom_sites_solution_secondary difmap
_audit_creation_method SHELXL-97
_cell_angle_alpha 90.00
_cell_angle_beta 90.00
_cell_angle_gamma 90.00
_cell_formula_units_Z 8
_cell_length_a 11.618(3)
_cell_length_b 11.618(3)
_cell_length_c 17.761(4)
_cell_measurement_reflns_used 1414
_cell_measurement_temperature 290(2)
_cell_measurement_theta_max 28.9716
_cell_measurement_theta_min 3.3804
_cell_volume 2397.3(10)
_computing_cell_refinement
;
CrysAlis PRO (Oxford Diffraction, 2009)
;
_computing_data_collection
;
CrysAlis PRO (Oxford Diffraction, 2009)
;
_computing_data_reduction
;
CrysAlis PRO (Oxford Diffraction, 2009)
;
_computing_molecular_graphics 'SHELXTL (Sheldrick, 2008)'
_computing_publication_material 'SHELXL97 (Sheldrick, 2008)'
_computing_structure_refinement 'SHELXL97 (Sheldrick, 2008)'
_computing_structure_solution 'SHELXS97 (Sheldrick, 2008)'
_diffrn_ambient_temperature 290(2)
_diffrn_detector_area_resol_mean 16.2312
_diffrn_measured_fraction_theta_full 0.997
_diffrn_measured_fraction_theta_max 0.997
_diffrn_measurement_device_type 'Oxford Diffraction Xcalibur Eos Gemini'
_diffrn_measurement_method \w
_diffrn_radiation_monochromator graphite
_diffrn_radiation_source 'fine-focus sealed tube'
_diffrn_radiation_type MoK\a
_diffrn_radiation_wavelength 0.71073
_diffrn_reflns_av_R_equivalents 0.0865
_diffrn_reflns_av_sigmaI/netI 0.0785
_diffrn_reflns_limit_h_max 14
_diffrn_reflns_limit_h_min -7
_diffrn_reflns_limit_k_max 11
_diffrn_reflns_limit_k_min -13
_diffrn_reflns_limit_l_max 11
_diffrn_reflns_limit_l_min -22
_diffrn_reflns_number 4935
_diffrn_reflns_theta_full 26.36
_diffrn_reflns_theta_max 26.36
_diffrn_reflns_theta_min 3.38
_exptl_absorpt_coefficient_mu 6.737
_exptl_absorpt_correction_T_max 0.3460
_exptl_absorpt_correction_T_min 0.3188
_exptl_absorpt_correction_type multi-scan
_exptl_absorpt_process_details
;
(CrysAlis PRO; Oxford Diffraction, 2009)
;
_exptl_crystal_colour colorless
_exptl_crystal_density_diffrn 1.795
_exptl_crystal_density_method 'not measured'
_exptl_crystal_description prismatic
_exptl_crystal_F_000 1264
_exptl_crystal_size_max 0.22
_exptl_crystal_size_mid 0.20
_exptl_crystal_size_min 0.20
_refine_diff_density_max 0.344
_refine_diff_density_min -0.350
_refine_ls_extinction_method none
_refine_ls_goodness_of_fit_ref 1.076
_refine_ls_hydrogen_treatment constr
_refine_ls_matrix_type full
_refine_ls_number_parameters 132
_refine_ls_number_reflns 1367
_refine_ls_number_restraints 0
_refine_ls_restrained_S_all 1.076
_refine_ls_R_factor_all 0.1122
_refine_ls_R_factor_gt 0.0493
_refine_ls_shift/su_max 0.000
_refine_ls_shift/su_mean 0.000
_refine_ls_structure_factor_coef Fsqd
_refine_ls_weighting_details 'calc w=1/[\s^2^(Fo^2^)+(0.0056P)^2^+0.0000P] where P=(Fo^2^+2Fc^2^)/3'
_refine_ls_weighting_scheme calc
_refine_ls_wR_factor_gt 0.0510
_refine_ls_wR_factor_ref 0.0590
_reflns_number_gt 775
_reflns_number_total 1367
_reflns_threshold_expression I>2sigma(I)
_cod_data_source_file vm2103.cif
_cod_data_source_block I
_cod_original_cell_volume 2397.4(9)
_cod_database_code 2232077
_cod_database_fobs_code 2232077

loop_
_symmetry_equiv_pos_as_xyz
'x, y, z'
'y, -x, -z'
'-x, -y, z'
'-y, x, -z'
'y+1/2, x+1/2, -z'
'-y+1/2, -x+1/2, -z'
'-x+1/2, y+1/2, z'
'x+1/2, -y+1/2, z'

loop_
_atom_site_type_symbol
_atom_site_label
_atom_site_fract_x
_atom_site_fract_y
_atom_site_fract_z
_atom_site_U_iso_or_equiv
_atom_site_adp_type
_atom_site_calc_flag
_atom_site_refinement_flags
_atom_site_occupancy
_atom_site_symmetry_multiplicity
Br Br1 0.54152(12) 0.82654(10) 0.57359(5) 0.1038(5) Uani d . 1 1
Br Br2 0.26935(9) 0.44073(9) 0.65318(6) 0.0780(4) Uani d . 1 1
O O1 0.5347(6) 0.8647(5) 0.7424(3) 0.076(2) Uani d . 1 1
H H1 0.5215 0.9175 0.7131 0.114 Uiso calc R 1 1
O O2 0.4052(6) 0.6107(6) 0.5499(2) 0.085(2) Uani d . 1 1
H H2 0.4250 0.5434 0.5444 0.128 Uiso calc R 1 1
C C1 0.4723(7) 0.7689(7) 0.7214(4) 0.045(2) Uani d . 1 1
C C2 0.4666(7) 0.7357(7) 0.6471(4) 0.058(2) Uani d . 1 1
C C3 0.4069(7) 0.6383(8) 0.6250(4) 0.055(3) Uani d . 1 1
C C4 0.3557(7) 0.5756(6) 0.6803(5) 0.050(2) Uani d . 1 1
C C5 0.3603(7) 0.6096(7) 0.7559(4) 0.047(2) Uani d . 1 1
H H5 0.3220 0.5655 0.7917 0.056 Uiso calc R 1 1
C C6 0.4188(7) 0.7050(7) 0.7788(4) 0.046(2) Uani d . 1 1
C C7 0.4255(8) 0.7422(9) 0.8617(4) 0.065(3) Uani d . 1 1
C C8 0.3682(9) 0.8603(8) 0.8714(4) 0.090(4) Uani d . 1 1
H H8A 0.2916 0.8579 0.8512 0.134 Uiso calc R 1 1
H H8B 0.4123 0.9176 0.8452 0.134 Uiso calc R 1 1
H H8C 0.3648 0.8794 0.9240 0.134 Uiso calc R 1 1
C C9 0.5530(9) 0.7473(11) 0.8882(5) 0.121(4) Uani d . 1 1
H H9A 0.5558 0.7698 0.9402 0.182 Uiso calc R 1 1
H H9B 0.5943 0.8024 0.8583 0.182 Uiso calc R 1 1
H H9C 0.5877 0.6728 0.8825 0.182 Uiso calc R 1 1
C C10 0.3623(9) 0.6572(8) 0.9131(4) 0.093(3) Uani d . 1 1
H H10A 0.3963 0.5822 0.9082 0.139 Uiso calc R 1 1
H H10B 0.2827 0.6536 0.8990 0.139 Uiso calc R 1 1
H H10C 0.3684 0.6825 0.9644 0.139 Uiso calc R 1 1

loop_
_atom_site_aniso_label
_atom_site_aniso_U_11
_atom_site_aniso_U_22
_atom_site_aniso_U_33
_atom_site_aniso_U_12
_atom_site_aniso_U_13
_atom_site_aniso_U_23
Br1 0.1535(13) 0.0852(10) 0.0726(6) -0.0324(7) 0.0515(8) 0.0131(6)
Br2 0.0772(8) 0.0694(8) 0.0875(7) -0.0210(6) 0.0110(7) -0.0109(6)
O1 0.080(6) 0.068(5) 0.079(4) -0.032(5) 0.013(3) -0.007(3)
O2 0.130(7) 0.084(6) 0.041(3) -0.009(5) 0.028(3) -0.012(3)
C1 0.049(6) 0.037(6) 0.050(4) -0.005(4) 0.010(5) 0.001(4)
C2 0.070(7) 0.054(6) 0.049(5) -0.013(5) 0.023(5) 0.002(5)
C3 0.070(7) 0.053(7) 0.043(5) -0.009(5) 0.019(5) 0.011(5)
C4 0.047(6) 0.026(5) 0.076(6) -0.007(4) 0.009(5) -0.004(4)
C5 0.038(6) 0.060(7) 0.041(5) 0.003(5) 0.011(4) 0.013(5)
C6 0.047(6) 0.048(6) 0.044(4) -0.002(5) 0.010(4) 0.012(5)
C7 0.067(7) 0.084(8) 0.046(5) -0.005(6) 0.000(5) 0.007(5)
C8 0.120(11) 0.094(10) 0.055(6) 0.009(7) 0.022(6) -0.011(5)
C9 0.108(11) 0.162(13) 0.094(7) -0.020(8) -0.047(7) 0.023(7)
C10 0.112(11) 0.112(10) 0.054(6) -0.013(7) 0.006(6) 0.009(6)

loop_
_atom_type_symbol
_atom_type_description
_atom_type_scat_dispersion_real
_atom_type_scat_dispersion_imag
_atom_type_scat_source
C C 0.0033 0.0000 'International Tables Vol C Tables 4.2.6.8 and 6.1.1.4'
H H 0.0000 0.0000 'International Tables Vol C Tables 4.2.6.8 and 6.1.1.4'
O O 0.0106 0.0000 'International Tables Vol C Tables 4.2.6.8 and 6.1.1.4'
Br Br -0.2901 0.0000 'International Tables Vol C Tables 4.2.6.8 and 6.1.1.4'

loop_
_geom_angle_atom_site_label_1
_geom_angle_atom_site_label_2
_geom_angle_atom_site_label_3
_geom_angle
C1 O1 H1 109.5
C3 O2 H2 109.5
C2 C1 O1 120.7(7)
C2 C1 C6 121.7(7)
O1 C1 C6 117.5(7)
C1 C2 C3 121.6(7)
C1 C2 Br1 118.9(6)
C3 C2 Br1 119.5(5)
C4 C3 O2 124.7(8)
C4 C3 C2 117.0(7)
O2 C3 C2 118.3(7)
C3 C4 C5 121.6(7)
C3 C4 Br2 119.0(6)
C5 C4 Br2 119.4(6)
C6 C5 C4 122.4(7)
C6 C5 H5 118.8
C4 C5 H5 118.8
C5 C6 C1 115.7(7)
C5 C6 C7 122.7(7)
C1 C6 C7 121.6(8)
C10 C7 C6 111.5(8)
C10 C7 C8 107.5(7)
C6 C7 C8 109.7(6)
C10 C7 C9 107.5(7)
C6 C7 C9 110.4(7)
C8 C7 C9 110.2(10)
C7 C8 H8A 109.5
C7 C8 H8B 109.5
H8A C8 H8B 109.5
C7 C8 H8C 109.5
H8A C8 H8C 109.5
H8B C8 H8C 109.5
C7 C9 H9A 109.5
C7 C9 H9B 109.5
H9A C9 H9B 109.5
C7 C9 H9C 109.5
H9A C9 H9C 109.5
H9B C9 H9C 109.5
C7 C10 H10A 109.5
C7 C10 H10B 109.5
H10A C10 H10B 109.5
C7 C10 H10C 109.5
H10A C10 H10C 109.5
H10B C10 H10C 109.5

loop_
_geom_bond_atom_site_label_1
_geom_bond_atom_site_label_2
_geom_bond_distance
Br1 C2 1.891(7)
Br2 C4 1.922(7)
O1 C1 1.379(8)
O1 H1 0.8200
O2 C3 1.373(8)
O2 H2 0.8200
C1 C2 1.377(9)
C1 C6 1.406(9)
C2 C3 1.384(10)
C3 C4 1.360(10)
C4 C5 1.400(9)
C5 C6 1.362(10)
C5 H5 0.9300
C6 C7 1.536(10)
C7 C10 1.532(11)
C7 C8 1.536(11)
C7 C9 1.556(11)
C8 H8A 0.9600
C8 H8B 0.9600
C8 H8C 0.9600
C9 H9A 0.9600
C9 H9B 0.9600
C9 H9C 0.9600
C10 H10A 0.9600
C10 H10B 0.9600
C10 H10C 0.9600

loop_
_geom_hbond_atom_site_label_D
_geom_hbond_atom_site_label_H
_geom_hbond_atom_site_label_A
_geom_hbond_site_symmetry_A
_geom_hbond_distance_DH
_geom_hbond_distance_HA
_geom_hbond_distance_DA
_geom_hbond_angle_DHA
O1 H1 O1 3_675 0.82 2.67 3.246(13) 129.2
O2 H2 O2 4_656 0.82 2.36 2.979(9) 133.1

loop_
_geom_torsion_atom_site_label_1
_geom_torsion_atom_site_label_2
_geom_torsion_atom_site_label_3
_geom_torsion_atom_site_label_4
_geom_torsion
O1 C1 C2 C3 178.4(9)
C6 C1 C2 C3 0.7(14)
O1 C1 C2 Br1 -2.1(12)
C6 C1 C2 Br1 -179.8(7)
C1 C2 C3 C4 -1.1(13)
Br1 C2 C3 C4 179.4(6)
C1 C2 C3 O2 -180.0(8)
Br1 C2 C3 O2 0.5(12)
O2 C3 C4 C5 -179.5(7)
C2 C3 C4 C5 1.7(12)
O2 C3 C4 Br2 -2.2(12)
C2 C3 C4 Br2 179.0(7)
C3 C4 C5 C6 -2.0(13)
Br2 C4 C5 C6 -179.3(7)
C4 C5 C6 C1 1.4(13)
C4 C5 C6 C7 -179.3(7)
C2 C1 C6 C5 -0.8(13)
O1 C1 C6 C5 -178.6(8)
C2 C1 C6 C7 179.9(8)
O1 C1 C6 C7 2.1(12)
C5 C6 C7 C10 1.8(12)
C1 C6 C7 C10 -178.9(8)
C5 C6 C7 C8 -117.2(10)
C1 C6 C7 C8 62.1(11)
C5 C6 C7 C9 121.2(10)
C1 C6 C7 C9 -59.5(12)

loop_
_cod_related_entry_id
_cod_related_entry_database
_cod_related_entry_code
1 ChemSpider 30657079
